data_7105914
loop_
_publ_author_name
StephanieTaylor
'Ruaraidh McIntosh'
'Christine Beavers'
'Simon Teat'
'Stergios Piligkos'
'Scott Dalgarno'
'Euan Brechin'

_publ_section_title
;
 Calix[4]arene supported clusters: A dimer of [MnIII2MnII2] dimers
;
_journal_name_full Chem.Commun.
_journal_page_first 1440
_journal_paper_doi 10.1039/c0cc04466k
_journal_volume 47
_journal_year 2011
_chemical_formula_sum 'C115 H162 Mn4 N4 O20 P2'
_chemical_formula_weight 2202.19
_chemical_name_common Mn2PhosphinateTBC4
_chemical_name_systematic
;
?
;
_space_group_IT_number 2
_symmetry_cell_setting triclinic
_symmetry_space_group_name_Hall '-P 1'
_symmetry_space_group_name_H-M 'P -1'
_atom_sites_solution_hydrogens geom
_atom_sites_solution_primary direct
_atom_sites_solution_secondary difmap
_audit_creation_method SHELXL-97
_cell_angle_alpha 74.747(2)
_cell_angle_beta 73.160(2)
_cell_angle_gamma 64.054(2)
_cell_formula_units_Z 1
_cell_length_a 12.5734(7)
_cell_length_b 13.2559(8)
_cell_length_c 20.3034(12)
_cell_measurement_reflns_used 3945
_cell_measurement_temperature 100(2)
_cell_measurement_theta_max 24.00
_cell_measurement_theta_min 3.21
_cell_volume 2875.7(3)
_computing_cell_refinement 'SAINT (Bruker, 1998)'
_computing_data_collection 'Apex II'
_computing_data_reduction 'SAINT (Bruker, 1998)'
_computing_molecular_graphics 'XSeed (Barbour, 2001)'
_computing_publication_material 'local program'
_computing_structure_refinement 'SHELXL-97 (Sheldrick, 1997)'
_computing_structure_solution 'SHELXS-97 (Sheldrick, 1990)'
_diffrn_ambient_temperature 100(2)
_diffrn_measured_fraction_theta_full 0.998
_diffrn_measured_fraction_theta_max 0.998
_diffrn_measurement_device_type 'Bruker Apex II CCD '
_diffrn_measurement_method '\w rotation with narrow frames'
_diffrn_radiation_monochromator 'silicon 111'
_diffrn_radiation_source 'Advanced Light Source station 11.3.1'
_diffrn_radiation_type synchrotron
_diffrn_radiation_wavelength 0.77490
_diffrn_reflns_av_R_equivalents 0.0744
_diffrn_reflns_av_sigmaI/netI 0.0789
_diffrn_reflns_limit_h_max 13
_diffrn_reflns_limit_h_min -13
_diffrn_reflns_limit_k_max 13
_diffrn_reflns_limit_k_min -13
_diffrn_reflns_limit_l_max 21
_diffrn_reflns_limit_l_min -21
_diffrn_reflns_number 21865
_diffrn_reflns_theta_full 24.08
_diffrn_reflns_theta_max 24.08
_diffrn_reflns_theta_min 3.21
_exptl_absorpt_coefficient_mu 0.657
_exptl_absorpt_correction_T_max 0.9617
_exptl_absorpt_correction_T_min 0.9372
_exptl_absorpt_correction_type multi-scan
_exptl_absorpt_process_details Bruker-SADABS
_exptl_crystal_colour Black
_exptl_crystal_density_diffrn 1.272
_exptl_crystal_density_method 'not measured'
_exptl_crystal_description Block
_exptl_crystal_F_000 1170
_exptl_crystal_size_max 0.10
_exptl_crystal_size_mid 0.08
_exptl_crystal_size_min 0.06
_refine_diff_density_max 1.406
_refine_diff_density_min -1.676
_refine_diff_density_rms 0.099
_refine_ls_extinction_method none
_refine_ls_goodness_of_fit_ref 1.043
_refine_ls_hydrogen_treatment constr
_refine_ls_matrix_type full
_refine_ls_number_parameters 637
_refine_ls_number_reflns 7023
_refine_ls_number_restraints 1
_refine_ls_restrained_S_all 1.043
_refine_ls_R_factor_all 0.1149
_refine_ls_R_factor_gt 0.0756
_refine_ls_shift/su_max 0.001
_refine_ls_shift/su_mean 0.000
_refine_ls_structure_factor_coef Fsqd
_refine_ls_weighting_details 'calc w=1/[\s^2^(Fo^2^)+(0.1187P)^2^+8.4442P] where P=(Fo^2^+2Fc^2^)/3'
_refine_ls_weighting_scheme calc
_refine_ls_wR_factor_gt 0.1962
_refine_ls_wR_factor_ref 0.2247
_reflns_number_gt 4662
_reflns_number_total 7023
_reflns_threshold_expression >2sigma(I)
_cod_data_source_file C0CC04466K.TXT
_cod_data_source_block MnPhos
_cod_original_sg_symbol_H-M P-1
_cod_database_code 7105914

loop_
_symmetry_equiv_pos_as_xyz
'x, y, z'
'-x, -y, -z'

loop_
_atom_site_label
_atom_site_type_symbol
_atom_site_fract_x
_atom_site_fract_y
_atom_site_fract_z
_atom_site_U_iso_or_equiv
_atom_site_adp_type
_atom_site_occupancy
_atom_site_symmetry_multiplicity
_atom_site_calc_flag
_atom_site_refinement_flags
_atom_site_disorder_assembly
_atom_site_disorder_group
Mn1 Mn 0.79195(9) 0.19168(10) 0.14577(5) 0.0286(4) Uani 1 1 d . . .
P1 P 1.01529(18) 0.17612(19) 0.00632(10) 0.0343(6) Uani 1 1 d D . .
O1 O 0.8597(4) 0.2878(4) 0.1566(2) 0.0301(12) Uani 1 1 d . . .
N1 N 0.5644(5) 0.1929(5) 0.3637(3) 0.0290(15) Uani 1 1 d . . .
C1 C 0.7293(6) 0.4272(6) 0.2299(4) 0.0275(18) Uani 1 1 d . A .
Mn2 Mn 0.79120(10) 0.08846(10) 0.01479(5) 0.0300(4) Uani 1 1 d . . .
O2 O 0.9295(4) 0.0571(4) 0.1710(2) 0.0303(12) Uani 1 1 d . . .
N2 N 0.6366(5) -0.1311(5) 0.0183(3) 0.0353(16) Uani 1 1 d . A .
C2 C 0.7035(6) 0.4653(7) 0.2934(4) 0.0301(19) Uani 1 1 d . . .
H2 H 0.6362 0.5342 0.3017 0.036 Uiso 1 1 calc R . .
O3 O 0.7269(4) 0.0968(4) 0.1250(2) 0.0289(12) Uani 1 1 d . A .
C3 C 0.7721(6) 0.4065(7) 0.3443(4) 0.0312(19) Uani 1 1 d . . .
O4 O 0.6604(4) 0.3212(4) 0.1113(2) 0.0299(12) Uani 1 1 d . A .
C4 C 0.8674(6) 0.3035(7) 0.3308(4) 0.0314(19) Uani 1 1 d . . .
H4 H 0.9151 0.2609 0.3652 0.038 Uiso 1 1 calc R . .
O5 O 0.6808(4) 0.1813(4) 0.2545(2) 0.0289(12) Uani 1 1 d . . .
C5 C 0.8959(6) 0.2605(6) 0.2706(4) 0.0276(18) Uani 1 1 d . . .
O6 O 0.8909(4) 0.1728(4) 0.0349(2) 0.0286(12) Uani 1 1 d . A .
C6 C 0.8285(6) 0.3247(6) 0.2182(4) 0.0269(18) Uani 1 1 d . . .
O7 O 1.1038(4) 0.0859(5) -0.0368(2) 0.0350(13) Uani 1 1 d . . .
C7 C 0.9951(6) 0.1447(6) 0.2613(4) 0.0317(19) Uani 1 1 d . . .
H7A H 1.0568 0.1296 0.2877 0.038 Uiso 1 1 calc R . .
H7B H 1.0344 0.1449 0.2114 0.038 Uiso 1 1 calc R . .
O8 O 0.6496(4) 0.0375(5) 0.0093(3) 0.0370(14) Uani 1 1 d . A .
C8 C 0.9485(6) 0.0491(6) 0.2860(4) 0.0282(18) Uani 1 1 d . . .
O9 O 0.8713(5) 0.0834(5) -0.0979(3) 0.0447(15) Uani 1 1 d . A .
C9 C 0.9326(6) 0.0014(7) 0.3558(4) 0.0321(19) Uani 1 1 d . . .
H9 H 0.9546 0.0271 0.3874 0.039 Uiso 1 1 calc R . .
O10 O 0.6652(5) 0.2676(5) -0.0115(3) 0.0513(16) Uani 0.50 1 d P A 1
C10 C 0.8855(6) -0.0828(6) 0.3819(4) 0.0304(19) Uani 1 1 d . . .
C11 C 0.8562(6) -0.1187(7) 0.3337(4) 0.0302(18) Uani 1 1 d . . .
H11 H 0.8255 -0.1768 0.3498 0.036 Uiso 1 1 calc R . .
C12 C 0.8693(6) -0.0745(6) 0.2633(4) 0.0277(18) Uani 1 1 d . . .
C13 C 0.9165(6) 0.0113(6) 0.2391(4) 0.0290(18) Uani 1 1 d . . .
C14 C 0.8323(6) -0.1133(7) 0.2126(4) 0.0328(19) Uani 1 1 d . . .
H14A H 0.8533 -0.1962 0.2252 0.039 Uiso 1 1 calc R . .
H14B H 0.8783 -0.0988 0.1650 0.039 Uiso 1 1 calc R . .
C15 C 0.6974(6) -0.0528(6) 0.2124(4) 0.0258(18) Uani 1 1 d . A .
C16 C 0.6184(6) -0.1022(6) 0.2541(3) 0.0273(18) Uani 1 1 d . . .
H16 H 0.6508 -0.1759 0.2800 0.033 Uiso 1 1 calc R . .
C17 C 0.4913(6) -0.0477(6) 0.2597(4) 0.0266(18) Uani 1 1 d . . .
C18 C 0.4488(6) 0.0606(6) 0.2222(4) 0.0266(18) Uani 1 1 d . . .
H18 H 0.3641 0.1005 0.2259 0.032 Uiso 1 1 calc R . .
C19 C 0.5245(6) 0.1145(6) 0.1793(4) 0.0256(17) Uani 1 1 d . A .
C20 C 0.6509(6) 0.0536(6) 0.1721(3) 0.0240(17) Uani 1 1 d . . .
C21 C 0.4728(6) 0.2333(6) 0.1405(4) 0.0294(18) Uani 1 1 d . . .
H21A H 0.3912 0.2479 0.1352 0.035 Uiso 1 1 calc R A .
H21B H 0.5236 0.2364 0.0931 0.035 Uiso 1 1 calc R . .
C22 C 0.4627(6) 0.3289(6) 0.1732(3) 0.0238(17) Uani 1 1 d . A .
C23 C 0.3567(6) 0.3829(6) 0.2190(3) 0.0269(18) Uani 1 1 d . . .
H23 H 0.2926 0.3580 0.2291 0.032 Uiso 1 1 calc R A .
C24 C 0.3404(6) 0.4711(6) 0.2506(4) 0.0301(18) Uani 1 1 d . A .
C25 C 0.4364(6) 0.5048(6) 0.2354(4) 0.0265(17) Uani 1 1 d . . .
H25 H 0.4276 0.5646 0.2566 0.032 Uiso 1 1 calc R A .
C26 C 0.5444(6) 0.4549(6) 0.1906(3) 0.0246(17) Uani 1 1 d . A .
C27 C 0.5566(6) 0.3672(6) 0.1578(3) 0.0287(18) Uani 1 1 d . . .
C28 C 0.6483(6) 0.4922(6) 0.1774(4) 0.0287(18) Uani 1 1 d . . .
H28A H 0.6968 0.4803 0.1299 0.034 Uiso 1 1 calc R A .
H28B H 0.6152 0.5744 0.1795 0.034 Uiso 1 1 calc R . .
C29 C 0.7472(7) 0.4532(8) 0.4116(4) 0.041(2) Uani 1 1 d . . .
C30 C 0.6282(9) 0.5500(9) 0.4236(5) 0.084(4) Uani 1 1 d . . .
H30A H 0.6144 0.5717 0.4689 0.127 Uiso 1 1 calc R . .
H30B H 0.5640 0.5271 0.4234 0.127 Uiso 1 1 calc R . .
H30C H 0.6278 0.6147 0.3866 0.127 Uiso 1 1 calc R . .
C31 C 0.8515(10) 0.4782(10) 0.4123(5) 0.073(3) Uani 1 1 d . . .
H31A H 0.8549 0.5429 0.3761 0.110 Uiso 1 1 calc R . .
H31B H 0.9265 0.4115 0.4034 0.110 Uiso 1 1 calc R . .
H31C H 0.8415 0.4967 0.4580 0.110 Uiso 1 1 calc R . .
C32 C 0.7385(10) 0.3580(9) 0.4766(5) 0.065(3) Uani 1 1 d . . .
H32A H 0.8140 0.2904 0.4724 0.098 Uiso 1 1 calc R . .
H32B H 0.6712 0.3382 0.4781 0.098 Uiso 1 1 calc R . .
H32C H 0.7249 0.3865 0.5195 0.098 Uiso 1 1 calc R . .
C33 C 0.8649(7) -0.1347(7) 0.4595(4) 0.037(2) Uani 1 1 d . . .
C34 C 0.9050(10) -0.0894(10) 0.5045(5) 0.074(3) Uani 1 1 d . . .
H34A H 0.8973 -0.1309 0.5521 0.111 Uiso 1 1 calc R . .
H34B H 0.8543 -0.0084 0.5049 0.111 Uiso 1 1 calc R . .
H34C H 0.9895 -0.0992 0.4857 0.111 Uiso 1 1 calc R . .
C35 C 0.9224(12) -0.2611(9) 0.4702(5) 0.087(4) Uani 1 1 d . . .
H35A H 1.0104 -0.2856 0.4563 0.130 Uiso 1 1 calc R . .
H35B H 0.8940 -0.2900 0.4419 0.130 Uiso 1 1 calc R . .
H35C H 0.9009 -0.2910 0.5195 0.130 Uiso 1 1 calc R . .
C36 C 0.7274(9) -0.1026(10) 0.4865(5) 0.071(3) Uani 1 1 d . . .
H36A H 0.6961 -0.1259 0.4567 0.107 Uiso 1 1 calc R . .
H36B H 0.6865 -0.0202 0.4855 0.107 Uiso 1 1 calc R . .
H36C H 0.7127 -0.1413 0.5344 0.107 Uiso 1 1 calc R . .
C37 C 0.4108(6) -0.1084(6) 0.3068(4) 0.0297(18) Uani 1 1 d . . .
C38 C 0.4303(7) -0.1385(7) 0.3822(4) 0.039(2) Uani 1 1 d . . .
H38A H 0.5161 -0.1838 0.3827 0.059 Uiso 1 1 calc R . .
H38B H 0.3828 -0.1824 0.4110 0.059 Uiso 1 1 calc R . .
H38C H 0.4045 -0.0685 0.4009 0.059 Uiso 1 1 calc R . .
C39 C 0.4434(7) -0.2184(6) 0.2800(4) 0.040(2) Uani 1 1 d . . .
H39A H 0.4181 -0.1997 0.2354 0.059 Uiso 1 1 calc R . .
H39B H 0.4020 -0.2640 0.3140 0.059 Uiso 1 1 calc R . .
H39C H 0.5309 -0.2618 0.2734 0.059 Uiso 1 1 calc R . .
C40 C 0.2769(6) -0.0349(7) 0.3076(4) 0.038(2) Uani 1 1 d . . .
H40A H 0.2539 0.0341 0.3267 0.057 Uiso 1 1 calc R . .
H40B H 0.2284 -0.0777 0.3367 0.057 Uiso 1 1 calc R . .
H40C H 0.2626 -0.0141 0.2600 0.057 Uiso 1 1 calc R . .
C41 C 0.2177(6) 0.5314(6) 0.2968(4) 0.0331(19) Uani 1 1 d . . .
C42 C 0.1183(8) 0.5840(9) 0.2543(5) 0.063(3) Uani 1 1 d . A .
H42A H 0.1114 0.5237 0.2385 0.094 Uiso 1 1 calc R . .
H42B H 0.1385 0.6366 0.2138 0.094 Uiso 1 1 calc R . .
H42C H 0.0413 0.6253 0.2834 0.094 Uiso 1 1 calc R . .
C43 C 0.2169(8) 0.6296(8) 0.3240(5) 0.061(3) Uani 1 1 d . A .
H43A H 0.1360 0.6695 0.3501 0.092 Uiso 1 1 calc R . .
H43B H 0.2391 0.6828 0.2846 0.092 Uiso 1 1 calc R . .
H43C H 0.2752 0.5993 0.3547 0.092 Uiso 1 1 calc R . .
C44 C 0.1891(9) 0.4479(8) 0.3580(5) 0.068(3) Uani 1 1 d . A .
H44A H 0.2533 0.4140 0.3849 0.102 Uiso 1 1 calc R . .
H44B H 0.1832 0.3880 0.3412 0.102 Uiso 1 1 calc R . .
H44C H 0.1121 0.4873 0.3878 0.102 Uiso 1 1 calc R . .
C45 C 0.6436(6) 0.2186(7) 0.3097(4) 0.0302(18) Uani 1 1 d . . .
H45 H 0.6739 0.2702 0.3144 0.036 Uiso 1 1 calc R . .
C46 C 0.5197(7) 0.2465(7) 0.4251(4) 0.043(2) Uani 1 1 d . . .
H46A H 0.5556 0.3016 0.4190 0.064 Uiso 1 1 calc R . .
H46B H 0.5415 0.1886 0.4658 0.064 Uiso 1 1 calc R . .
H46C H 0.4316 0.2857 0.4321 0.064 Uiso 1 1 calc R . .
C47 C 0.5159(8) 0.1146(8) 0.3606(4) 0.050(2) Uani 1 1 d . . .
H47A H 0.4310 0.1560 0.3569 0.076 Uiso 1 1 calc R . .
H47B H 0.5221 0.0578 0.4030 0.076 Uiso 1 1 calc R . .
H47C H 0.5616 0.0765 0.3199 0.076 Uiso 1 1 calc R . .
C48 C 1.0014(10) 0.3130(9) -0.0426(6) 0.0709(13) Uani 1 1 d . . .
C49 C 0.9128(10) 0.4073(8) -0.0165(6) 0.0709(13) Uani 1 1 d . . .
H49 H 0.8581 0.3993 0.0261 0.085 Uiso 1 1 calc R . .
C50 C 0.9031(10) 0.5142(9) -0.0524(5) 0.0709(13) Uani 1 1 d . . .
H50 H 0.8405 0.5795 -0.0346 0.085 Uiso 1 1 calc R . .
C51 C 0.9826(9) 0.5274(9) -0.1132(5) 0.0709(13) Uani 1 1 d . . .
H51 H 0.9761 0.6013 -0.1369 0.085 Uiso 1 1 calc R . .
C52 C 1.0697(10) 0.4349(8) -0.1392(6) 0.0709(13) Uani 1 1 d . . .
H52 H 1.1238 0.4432 -0.1820 0.085 Uiso 1 1 calc R . .
C53 C 1.0799(10) 0.3288(9) -0.1035(5) 0.0709(13) Uani 1 1 d . . .
H53 H 1.1434 0.2642 -0.1215 0.085 Uiso 1 1 calc R . .
C54 C 0.6297(9) -0.0477(9) 0.0447(6) 0.0709(13) Uani 1 1 d . . .
H54 H 0.6083 -0.0522 0.0940 0.085 Uiso 1 1 calc R A .
C55 C 0.6071(9) -0.2239(8) 0.0619(5) 0.059(3) Uani 1 1 d . . .
H55A H 0.5775 -0.2097 0.1102 0.088 Uiso 1 1 calc R A .
H55B H 0.6794 -0.2946 0.0593 0.088 Uiso 1 1 calc R . .
H55C H 0.5444 -0.2306 0.0459 0.088 Uiso 1 1 calc R . .
C56 C 0.6727(8) -0.1313(8) -0.0569(4) 0.050(2) Uani 1 1 d . . .
H56A H 0.6896 -0.0635 -0.0801 0.075 Uiso 1 1 calc R A .
H56B H 0.6073 -0.1310 -0.0741 0.075 Uiso 1 1 calc R . .
H56C H 0.7455 -0.1995 -0.0668 0.075 Uiso 1 1 calc R . .
C57 C 0.7991(8) 0.1127(9) -0.1486(4) 0.056(3) Uani 1 1 d . . .
H57A H 0.8089 0.0433 -0.1626 0.083 Uiso 1 1 calc R A .
H57B H 0.8251 0.1615 -0.1895 0.083 Uiso 1 1 calc R . .
H57C H 0.7141 0.1532 -0.1283 0.083 Uiso 1 1 calc R . .
C58 C 0.6750(15) 0.3553(16) -0.0632(8) 0.0513(16) Uani 0.50 1 d P A 1
H58A H 0.7586 0.3495 -0.0754 0.077 Uiso 0.50 1 calc PR A 1
H58B H 0.6214 0.4278 -0.0469 0.077 Uiso 0.50 1 calc PR A 1
H58C H 0.6521 0.3513 -0.1044 0.077 Uiso 0.50 1 calc PR A 1
O10A O 0.6652(5) 0.2676(5) -0.0115(3) 0.0513(16) Uani 0.50 1 d P A 2
H1P H 1.052(7) 0.169(7) 0.067(3) 0.062 Uiso 1 1 d D . .

loop_
_atom_site_aniso_label
_atom_site_aniso_U_11
_atom_site_aniso_U_22
_atom_site_aniso_U_33
_atom_site_aniso_U_23
_atom_site_aniso_U_13
_atom_site_aniso_U_12
Mn1 0.0214(6) 0.0473(8) 0.0213(6) -0.0176(5) 0.0016(5) -0.0141(6)
P1 0.0285(11) 0.0572(15) 0.0262(11) -0.0253(10) 0.0072(9) -0.0223(10)
O1 0.022(3) 0.052(3) 0.024(3) -0.019(3) 0.003(2) -0.019(2)
N1 0.027(3) 0.040(4) 0.022(3) -0.015(3) -0.001(3) -0.011(3)
C1 0.024(4) 0.039(5) 0.027(4) -0.010(4) -0.002(3) -0.018(4)
Mn2 0.0247(6) 0.0519(8) 0.0193(6) -0.0183(6) 0.0032(5) -0.0181(6)
O2 0.022(3) 0.049(3) 0.019(3) -0.014(2) 0.001(2) -0.012(2)
N2 0.035(4) 0.041(4) 0.039(4) -0.018(3) -0.012(3) -0.014(3)
C2 0.021(4) 0.046(5) 0.033(4) -0.028(4) 0.004(3) -0.016(4)
O3 0.026(3) 0.052(3) 0.017(3) -0.016(2) 0.002(2) -0.022(3)
C3 0.021(4) 0.048(5) 0.029(4) -0.021(4) -0.002(3) -0.011(4)
O4 0.025(3) 0.047(3) 0.023(3) -0.018(2) 0.005(2) -0.018(2)
C4 0.027(4) 0.047(5) 0.022(4) -0.011(4) -0.007(3) -0.012(4)
O5 0.024(3) 0.044(3) 0.019(3) -0.017(2) 0.002(2) -0.012(2)
C5 0.015(4) 0.045(5) 0.028(4) -0.017(4) 0.000(3) -0.012(4)
O6 0.026(3) 0.047(3) 0.019(3) -0.017(2) 0.005(2) -0.019(2)
C6 0.018(4) 0.045(5) 0.025(4) -0.017(4) 0.004(3) -0.017(4)
O7 0.028(3) 0.054(4) 0.025(3) -0.020(3) 0.004(2) -0.016(3)
C7 0.018(4) 0.050(5) 0.029(4) -0.015(4) -0.003(3) -0.010(4)
O8 0.024(3) 0.058(4) 0.038(3) -0.026(3) -0.007(2) -0.013(3)
C8 0.016(4) 0.038(5) 0.028(4) -0.019(4) -0.002(3) -0.002(3)
O9 0.031(3) 0.078(4) 0.026(3) -0.020(3) -0.004(2) -0.016(3)
C9 0.020(4) 0.044(5) 0.031(5) -0.022(4) -0.005(3) -0.001(4)
O10 0.036(3) 0.075(4) 0.031(3) 0.008(3) -0.007(3) -0.020(3)
C10 0.018(4) 0.038(5) 0.032(5) -0.021(4) -0.007(3) 0.002(4)
C11 0.019(4) 0.040(5) 0.027(4) -0.011(4) 0.000(3) -0.006(3)
C12 0.019(4) 0.037(5) 0.025(4) -0.014(4) -0.001(3) -0.006(4)
C13 0.016(4) 0.040(5) 0.023(4) -0.018(4) 0.001(3) 0.001(3)
C14 0.026(4) 0.045(5) 0.029(4) -0.016(4) 0.000(3) -0.013(4)
C15 0.022(4) 0.042(5) 0.019(4) -0.019(4) 0.004(3) -0.014(4)
C16 0.024(4) 0.036(5) 0.020(4) -0.013(3) -0.006(3) -0.004(4)
C17 0.023(4) 0.036(5) 0.021(4) -0.016(4) -0.002(3) -0.008(4)
C18 0.018(4) 0.037(5) 0.025(4) -0.019(4) -0.002(3) -0.005(4)
C19 0.027(4) 0.033(4) 0.022(4) -0.013(3) -0.004(3) -0.012(4)
C20 0.028(4) 0.037(5) 0.015(4) -0.017(4) 0.000(3) -0.014(4)
C21 0.023(4) 0.050(5) 0.022(4) -0.013(4) -0.002(3) -0.017(4)
C22 0.024(4) 0.030(4) 0.020(4) -0.008(3) -0.006(3) -0.010(3)
C23 0.019(4) 0.042(5) 0.023(4) -0.004(4) -0.003(3) -0.016(4)
C24 0.027(4) 0.039(5) 0.025(4) -0.012(4) -0.006(3) -0.009(4)
C25 0.028(4) 0.028(4) 0.023(4) -0.010(3) -0.010(3) -0.004(3)
C26 0.028(4) 0.031(4) 0.017(4) -0.008(3) -0.005(3) -0.012(3)
C27 0.028(4) 0.044(5) 0.017(4) -0.007(4) -0.005(3) -0.014(4)
C28 0.022(4) 0.036(5) 0.028(4) -0.014(4) -0.003(3) -0.008(3)
C29 0.031(5) 0.065(6) 0.032(5) -0.027(4) 0.000(4) -0.016(4)
C30 0.079(8) 0.088(8) 0.053(6) -0.054(6) -0.031(6) 0.031(6)
C31 0.089(8) 0.094(9) 0.067(7) -0.041(6) -0.020(6) -0.045(7)
C32 0.084(8) 0.077(7) 0.044(6) -0.025(5) -0.008(5) -0.033(6)
C33 0.038(5) 0.038(5) 0.024(4) -0.017(4) -0.006(4) 0.000(4)
C34 0.093(8) 0.107(9) 0.040(6) -0.004(6) -0.026(6) -0.052(7)
C35 0.139(11) 0.062(8) 0.043(6) -0.012(5) -0.014(7) -0.026(7)
C36 0.056(6) 0.106(9) 0.035(6) -0.016(6) 0.005(5) -0.023(6)
C37 0.022(4) 0.036(5) 0.034(4) -0.015(4) -0.001(3) -0.012(4)
C38 0.037(5) 0.042(5) 0.033(5) -0.012(4) -0.001(4) -0.012(4)
C39 0.038(5) 0.033(5) 0.046(5) -0.014(4) -0.006(4) -0.010(4)
C40 0.026(4) 0.042(5) 0.041(5) -0.010(4) 0.002(4) -0.013(4)
C41 0.025(4) 0.036(5) 0.039(5) -0.018(4) 0.002(4) -0.011(4)
C42 0.036(5) 0.066(7) 0.074(7) -0.022(6) -0.005(5) -0.007(5)
C43 0.037(5) 0.065(7) 0.079(7) -0.036(6) 0.013(5) -0.020(5)
C44 0.056(6) 0.059(7) 0.066(7) -0.024(6) 0.025(5) -0.017(5)
C45 0.021(4) 0.046(5) 0.028(5) -0.013(4) -0.002(4) -0.015(4)
C46 0.040(5) 0.053(6) 0.037(5) -0.024(4) 0.008(4) -0.020(4)
C47 0.065(6) 0.071(7) 0.028(5) -0.024(5) 0.014(4) -0.043(5)
C48 0.078(3) 0.061(2) 0.073(3) -0.036(2) 0.035(2) -0.043(2)
C49 0.078(3) 0.061(2) 0.073(3) -0.036(2) 0.035(2) -0.043(2)
C50 0.078(3) 0.061(2) 0.073(3) -0.036(2) 0.035(2) -0.043(2)
C51 0.078(3) 0.061(2) 0.073(3) -0.036(2) 0.035(2) -0.043(2)
C52 0.078(3) 0.061(2) 0.073(3) -0.036(2) 0.035(2) -0.043(2)
C53 0.078(3) 0.061(2) 0.073(3) -0.036(2) 0.035(2) -0.043(2)
C54 0.078(3) 0.061(2) 0.073(3) -0.036(2) 0.035(2) -0.043(2)
C55 0.073(7) 0.049(6) 0.062(7) -0.006(5) -0.018(5) -0.029(5)
C56 0.053(6) 0.067(6) 0.042(5) -0.035(5) -0.003(4) -0.024(5)
C57 0.040(5) 0.085(7) 0.037(5) -0.021(5) -0.006(4) -0.014(5)
C58 0.036(3) 0.075(4) 0.031(3) 0.008(3) -0.007(3) -0.020(3)
O10A 0.036(3) 0.075(4) 0.031(3) 0.008(3) -0.007(3) -0.020(3)

loop_
_atom_type_symbol
_atom_type_description
_atom_type_scat_dispersion_real
_atom_type_scat_dispersion_imag
_atom_type_scat_source
C C -0.0020 0.0020 'International Tables Vol C Tables 4.2.6.8 and 6.1.1.4'
H H 0.0000 0.0000 'International Tables Vol C Tables 4.2.6.8 and 6.1.1.4'
Mn Mn 0.2237 0.8587 'International Tables Vol C Tables 4.2.6.8 and 6.1.1.4'
N N -0.0031 0.0040 'International Tables Vol C Tables 4.2.6.8 and 6.1.1.4'
O O -0.0041 0.0074 'International Tables Vol C Tables 4.2.6.8 and 6.1.1.4'
P P 0.1013 0.1134 'International Tables Vol C Tables 4.2.6.8 and 6.1.1.4'

loop_
_geom_angle_atom_site_label_1
_geom_angle_atom_site_label_2
_geom_angle_atom_site_label_3
_geom_angle
_geom_angle_site_symmetry_1
_geom_angle_site_symmetry_3
_geom_angle_publ_flag
O1 Mn1 O4 91.1(2) . . ?
O1 Mn1 O2 91.3(2) . . ?
O4 Mn1 O2 174.2(2) . . ?
O1 Mn1 O3 174.5(2) . . ?
O4 Mn1 O3 87.1(2) . . ?
O2 Mn1 O3 90.1(2) . . ?
O1 Mn1 O5 97.06(18) . . ?
O4 Mn1 O5 92.25(18) . . ?
O2 Mn1 O5 92.73(19) . . ?
O3 Mn1 O5 88.21(18) . . ?
O1 Mn1 O6 95.33(18) . . ?
O4 Mn1 O6 89.24(19) . . ?
O2 Mn1 O6 85.25(19) . . ?
O3 Mn1 O6 79.46(18) . . ?
O5 Mn1 O6 167.49(18) . . ?
O7 P1 O6 115.7(3) . . ?
O7 P1 C48 109.6(4) . . ?
O6 P1 C48 109.7(4) . . ?
O7 P1 H1P 113(3) . . ?
O6 P1 H1P 102(3) . . ?
C48 P1 H1P 106(3) . . ?
C6 O1 Mn1 119.4(4) . . ?
C45 N1 C47 120.3(6) . . ?
C45 N1 C46 121.8(6) . . ?
C47 N1 C46 117.9(6) . . ?
C6 C1 C2 118.2(7) . . ?
C6 C1 C28 121.1(6) . . ?
C2 C1 C28 120.7(6) . . ?
O7 Mn2 O3 90.51(19) 2_755 . ?
O7 Mn2 O6 104.78(19) 2_755 . ?
O3 Mn2 O6 76.81(17) . . ?
O7 Mn2 O8 86.4(2) 2_755 . ?
O3 Mn2 O8 93.15(18) . . ?
O6 Mn2 O8 164.81(18) . . ?
O7 Mn2 O9 89.4(2) 2_755 . ?
O3 Mn2 O9 174.71(19) . . ?
O6 Mn2 O9 98.09(19) . . ?
O8 Mn2 O9 92.13(19) . . ?
O7 Mn2 O10 173.4(2) 2_755 . ?
O3 Mn2 O10 91.0(2) . . ?
O6 Mn2 O10 81.8(2) . . ?
O8 Mn2 O10 87.1(2) . . ?
O9 Mn2 O10 89.6(2) . . ?
C13 O2 Mn1 115.2(4) . . ?
C54 N2 C55 121.3(8) . . ?
C54 N2 C56 120.6(8) . . ?
C55 N2 C56 118.0(7) . . ?
C3 C2 C1 122.9(7) . . ?
C3 C2 H2 118.6 . . ?
C1 C2 H2 118.6 . . ?
C20 O3 Mn1 123.9(4) . . ?
C20 O3 Mn2 129.5(4) . . ?
Mn1 O3 Mn2 106.5(2) . . ?
C2 C3 C4 116.5(6) . . ?
C2 C3 C29 122.1(7) . . ?
C4 C3 C29 121.3(7) . . ?
C27 O4 Mn1 118.4(4) . . ?
C5 C4 C3 123.4(7) . . ?
C5 C4 H4 118.3 . . ?
C3 C4 H4 118.3 . . ?
C45 O5 Mn1 145.6(5) . . ?
C4 C5 C6 118.8(7) . . ?
C4 C5 C7 120.7(7) . . ?
C6 C5 C7 120.5(6) . . ?
P1 O6 Mn2 135.7(3) . . ?
P1 O6 Mn1 123.3(3) . . ?
Mn2 O6 Mn1 96.16(18) . . ?
O1 C6 C1 120.0(6) . . ?
O1 C6 C5 119.9(6) . . ?
C1 C6 C5 120.1(6) . . ?
P1 O7 Mn2 134.9(3) . 2_755 ?
C5 C7 C8 112.8(6) . . ?
C5 C7 H7A 109.0 . . ?
C8 C7 H7A 109.0 . . ?
C5 C7 H7B 109.0 . . ?
C8 C7 H7B 109.0 . . ?
H7A C7 H7B 107.8 . . ?
C54 O8 Mn2 126.0(7) . . ?
C9 C8 C13 118.7(7) . . ?
C9 C8 C7 120.4(7) . . ?
C13 C8 C7 120.8(7) . . ?
C57 O9 Mn2 122.2(5) . . ?
C8 C9 C10 123.0(7) . . ?
C8 C9 H9 118.5 . . ?
C10 C9 H9 118.5 . . ?
C58 O10 Mn2 133.2(8) . . ?
C11 C10 C9 116.5(7) . . ?
C11 C10 C33 120.0(7) . . ?
C9 C10 C33 123.5(7) . . ?
C12 C11 C10 123.6(7) . . ?
C12 C11 H11 118.2 . . ?
C10 C11 H11 118.2 . . ?
C11 C12 C13 118.1(7) . . ?
C11 C12 C14 122.0(7) . . ?
C13 C12 C14 119.9(6) . . ?
O2 C13 C8 120.0(7) . . ?
O2 C13 C12 119.8(6) . . ?
C8 C13 C12 120.1(7) . . ?
C12 C14 C15 112.5(6) . . ?
C12 C14 H14A 109.1 . . ?
C15 C14 H14A 109.1 . . ?
C12 C14 H14B 109.1 . . ?
C15 C14 H14B 109.1 . . ?
H14A C14 H14B 107.8 . . ?
C16 C15 C20 118.9(6) . . ?
C16 C15 C14 120.0(7) . . ?
C20 C15 C14 121.1(6) . . ?
C15 C16 C17 122.9(7) . . ?
C15 C16 H16 118.5 . . ?
C17 C16 H16 118.5 . . ?
C18 C17 C16 116.1(7) . . ?
C18 C17 C37 124.4(6) . . ?
C16 C17 C37 119.5(7) . . ?
C17 C18 C19 123.3(6) . . ?
C17 C18 H18 118.3 . . ?
C19 C18 H18 118.3 . . ?
C18 C19 C20 118.3(7) . . ?
C18 C19 C21 120.9(6) . . ?
C20 C19 C21 120.8(6) . . ?
O3 C20 C15 119.7(6) . . ?
O3 C20 C19 120.1(7) . . ?
C15 C20 C19 120.2(6) . . ?
C19 C21 C22 116.5(6) . . ?
C19 C21 H21A 108.2 . . ?
C22 C21 H21A 108.2 . . ?
C19 C21 H21B 108.2 . . ?
C22 C21 H21B 108.2 . . ?
H21A C21 H21B 107.3 . . ?
C23 C22 C27 118.1(6) . . ?
C23 C22 C21 119.9(6) . . ?
C27 C22 C21 122.0(6) . . ?
C24 C23 C22 123.2(7) . . ?
C24 C23 H23 118.4 . . ?
C22 C23 H23 118.4 . . ?
C23 C24 C25 117.0(6) . . ?
C23 C24 C41 120.1(7) . . ?
C25 C24 C41 122.8(7) . . ?
C26 C25 C24 122.9(7) . . ?
C26 C25 H25 118.5 . . ?
C24 C25 H25 118.5 . . ?
C25 C26 C27 118.6(6) . . ?
C25 C26 C28 121.0(6) . . ?
C27 C26 C28 120.5(6) . . ?
O4 C27 C22 120.9(6) . . ?
O4 C27 C26 118.9(6) . . ?
C22 C27 C26 120.1(6) . . ?
C1 C28 C26 112.3(6) . . ?
C1 C28 H28A 109.2 . . ?
C26 C28 H28A 109.2 . . ?
C1 C28 H28B 109.2 . . ?
C26 C28 H28B 109.2 . . ?
H28A C28 H28B 107.9 . . ?
C30 C29 C31 113.9(9) . . ?
C30 C29 C3 113.2(7) . . ?
C31 C29 C3 109.4(7) . . ?
C30 C29 C32 104.3(8) . . ?
C31 C29 C32 106.5(8) . . ?
C3 C29 C32 109.1(7) . . ?
C29 C30 H30A 109.5 . . ?
C29 C30 H30B 109.5 . . ?
H30A C30 H30B 109.5 . . ?
C29 C30 H30C 109.5 . . ?
H30A C30 H30C 109.5 . . ?
H30B C30 H30C 109.5 . . ?
C29 C31 H31A 109.5 . . ?
C29 C31 H31B 109.5 . . ?
H31A C31 H31B 109.5 . . ?
C29 C31 H31C 109.5 . . ?
H31A C31 H31C 109.5 . . ?
H31B C31 H31C 109.5 . . ?
C29 C32 H32A 109.5 . . ?
C29 C32 H32B 109.5 . . ?
H32A C32 H32B 109.5 . . ?
C29 C32 H32C 109.5 . . ?
H32A C32 H32C 109.5 . . ?
H32B C32 H32C 109.5 . . ?
C35 C33 C34 110.0(8) . . ?
C35 C33 C10 112.0(7) . . ?
C34 C33 C10 113.4(7) . . ?
C35 C33 C36 106.5(9) . . ?
C34 C33 C36 106.5(7) . . ?
C10 C33 C36 108.0(6) . . ?
C33 C34 H34A 109.5 . . ?
C33 C34 H34B 109.5 . . ?
H34A C34 H34B 109.5 . . ?
C33 C34 H34C 109.5 . . ?
H34A C34 H34C 109.5 . . ?
H34B C34 H34C 109.5 . . ?
C33 C35 H35A 109.5 . . ?
C33 C35 H35B 109.5 . . ?
H35A C35 H35B 109.5 . . ?
C33 C35 H35C 109.5 . . ?
H35A C35 H35C 109.5 . . ?
H35B C35 H35C 109.5 . . ?
C33 C36 H36A 109.5 . . ?
C33 C36 H36B 109.5 . . ?
H36A C36 H36B 109.5 . . ?
C33 C36 H36C 109.5 . . ?
H36A C36 H36C 109.5 . . ?
H36B C36 H36C 109.5 . . ?
C17 C37 C40 111.8(6) . . ?
C17 C37 C39 108.9(6) . . ?
C40 C37 C39 108.6(6) . . ?
C17 C37 C38 110.5(6) . . ?
C40 C37 C38 108.1(6) . . ?
C39 C37 C38 108.9(6) . . ?
C37 C38 H38A 109.5 . . ?
C37 C38 H38B 109.5 . . ?
H38A C38 H38B 109.5 . . ?
C37 C38 H38C 109.5 . . ?
H38A C38 H38C 109.5 . . ?
H38B C38 H38C 109.5 . . ?
C37 C39 H39A 109.5 . . ?
C37 C39 H39B 109.5 . . ?
H39A C39 H39B 109.5 . . ?
C37 C39 H39C 109.5 . . ?
H39A C39 H39C 109.5 . . ?
H39B C39 H39C 109.5 . . ?
C37 C40 H40A 109.5 . . ?
C37 C40 H40B 109.5 . . ?
H40A C40 H40B 109.5 . . ?
C37 C40 H40C 109.5 . . ?
H40A C40 H40C 109.5 . . ?
H40B C40 H40C 109.5 . . ?
C44 C41 C42 109.8(8) . . ?
C44 C41 C43 108.8(7) . . ?
C42 C41 C43 106.4(7) . . ?
C44 C41 C24 110.0(7) . . ?
C42 C41 C24 110.0(6) . . ?
C43 C41 C24 111.8(6) . . ?
C41 C42 H42A 109.5 . . ?
C41 C42 H42B 109.5 . . ?
H42A C42 H42B 109.5 . . ?
C41 C42 H42C 109.5 . . ?
H42A C42 H42C 109.5 . . ?
H42B C42 H42C 109.5 . . ?
C41 C43 H43A 109.5 . . ?
C41 C43 H43B 109.5 . . ?
H43A C43 H43B 109.5 . . ?
C41 C43 H43C 109.5 . . ?
H43A C43 H43C 109.5 . . ?
H43B C43 H43C 109.5 . . ?
C41 C44 H44A 109.5 . . ?
C41 C44 H44B 109.5 . . ?
H44A C44 H44B 109.5 . . ?
C41 C44 H44C 109.5 . . ?
H44A C44 H44C 109.5 . . ?
H44B C44 H44C 109.5 . . ?
O5 C45 N1 125.5(7) . . ?
O5 C45 H45 117.3 . . ?
N1 C45 H45 117.3 . . ?
N1 C46 H46A 109.5 . . ?
N1 C46 H46B 109.5 . . ?
H46A C46 H46B 109.5 . . ?
N1 C46 H46C 109.5 . . ?
H46A C46 H46C 109.5 . . ?
H46B C46 H46C 109.5 . . ?
N1 C47 H47A 109.5 . . ?
N1 C47 H47B 109.5 . . ?
H47A C47 H47B 109.5 . . ?
N1 C47 H47C 109.5 . . ?
H47A C47 H47C 109.5 . . ?
H47B C47 H47C 109.5 . . ?
C49 C48 C53 118.0(10) . . ?
C49 C48 P1 118.8(7) . . ?
C53 C48 P1 123.1(8) . . ?
C48 C49 C50 119.7(9) . . ?
C48 C49 H49 120.2 . . ?
C50 C49 H49 120.2 . . ?
C51 C50 C49 121.0(9) . . ?
C51 C50 H50 119.5 . . ?
C49 C50 H50 119.5 . . ?
C52 C51 C50 119.5(10) . . ?
C52 C51 H51 120.2 . . ?
C50 C51 H51 120.2 . . ?
C51 C52 C53 119.6(9) . . ?
C51 C52 H52 120.2 . . ?
C53 C52 H52 120.2 . . ?
C52 C53 C48 122.1(9) . . ?
C52 C53 H53 118.9 . . ?
C48 C53 H53 118.9 . . ?
O8 C54 N2 124.3(10) . . ?
O8 C54 H54 117.9 . . ?
N2 C54 H54 117.9 . . ?
N2 C55 H55A 109.5 . . ?
N2 C55 H55B 109.5 . . ?
H55A C55 H55B 109.5 . . ?
N2 C55 H55C 109.5 . . ?
H55A C55 H55C 109.5 . . ?
H55B C55 H55C 109.5 . . ?
N2 C56 H56A 109.5 . . ?
N2 C56 H56B 109.5 . . ?
H56A C56 H56B 109.5 . . ?
N2 C56 H56C 109.5 . . ?
H56A C56 H56C 109.5 . . ?
H56B C56 H56C 109.5 . . ?
O9 C57 H57A 109.5 . . ?
O9 C57 H57B 109.5 . . ?
H57A C57 H57B 109.5 . . ?
O9 C57 H57C 109.5 . . ?
H57A C57 H57C 109.5 . . ?
H57B C57 H57C 109.5 . . ?

loop_
_geom_bond_atom_site_label_1
_geom_bond_atom_site_label_2
_geom_bond_distance
_geom_bond_site_symmetry_2
_geom_bond_publ_flag
Mn1 O1 1.897(5) . ?
Mn1 O4 1.930(5) . ?
Mn1 O2 1.941(5) . ?
Mn1 O3 1.951(5) . ?
Mn1 O5 2.251(5) . ?
Mn1 O6 2.253(4) . ?
P1 O7 1.501(5) . ?
P1 O6 1.518(5) . ?
P1 C48 1.784(11) . ?
P1 H1P 1.40(2) . ?
O1 C6 1.354(8) . ?
N1 C45 1.334(9) . ?
N1 C47 1.436(10) . ?
N1 C46 1.443(9) . ?
C1 C6 1.405(10) . ?
C1 C2 1.405(10) . ?
C1 C28 1.516(10) . ?
Mn2 O7 2.101(5) 2_755 ?
Mn2 O3 2.162(4) . ?
Mn2 O6 2.180(5) . ?
Mn2 O8 2.202(5) . ?
Mn2 O9 2.223(5) . ?
Mn2 O10 2.228(6) . ?
O2 C13 1.349(8) . ?
N2 C54 1.311(11) . ?
N2 C55 1.438(11) . ?
N2 C56 1.461(10) . ?
C2 C3 1.388(11) . ?
C2 H2 0.9500 . ?
O3 C20 1.348(8) . ?
C3 C4 1.397(10) . ?
C3 C29 1.540(10) . ?
O4 C27 1.363(8) . ?
C4 C5 1.373(10) . ?
C4 H4 0.9500 . ?
O5 C45 1.228(8) . ?
C5 C6 1.409(10) . ?
C5 C7 1.512(10) . ?
O7 Mn2 2.101(5) 2_755 ?
C7 C8 1.531(11) . ?
C7 H7A 0.9900 . ?
C7 H7B 0.9900 . ?
O8 C54 1.253(11) . ?
C8 C9 1.388(10) . ?
C8 C13 1.403(10) . ?
O9 C57 1.434(10) . ?
C9 C10 1.401(11) . ?
C9 H9 0.9500 . ?
O10 C58 1.370(17) . ?
C10 C11 1.388(10) . ?
C10 C33 1.541(11) . ?
C11 C12 1.385(10) . ?
C11 H11 0.9500 . ?
C12 C13 1.420(11) . ?
C12 C14 1.519(10) . ?
C14 C15 1.527(10) . ?
C14 H14A 0.9900 . ?
C14 H14B 0.9900 . ?
C15 C16 1.386(10) . ?
C15 C20 1.396(10) . ?
C16 C17 1.421(10) . ?
C16 H16 0.9500 . ?
C17 C18 1.384(10) . ?
C17 C37 1.527(10) . ?
C18 C19 1.400(10) . ?
C18 H18 0.9500 . ?
C19 C20 1.416(10) . ?
C19 C21 1.507(10) . ?
C21 C22 1.523(10) . ?
C21 H21A 0.9900 . ?
C21 H21B 0.9900 . ?
C22 C23 1.396(10) . ?
C22 C27 1.406(10) . ?
C23 C24 1.389(10) . ?
C23 H23 0.9500 . ?
C24 C25 1.391(10) . ?
C24 C41 1.541(10) . ?
C25 C26 1.387(10) . ?
C25 H25 0.9500 . ?
C26 C27 1.417(10) . ?
C26 C28 1.521(10) . ?
C28 H28A 0.9900 . ?
C28 H28B 0.9900 . ?
C29 C30 1.489(12) . ?
C29 C31 1.492(12) . ?
C29 C32 1.584(13) . ?
C30 H30A 0.9800 . ?
C30 H30B 0.9800 . ?
C30 H30C 0.9800 . ?
C31 H31A 0.9800 . ?
C31 H31B 0.9800 . ?
C31 H31C 0.9800 . ?
C32 H32A 0.9800 . ?
C32 H32B 0.9800 . ?
C32 H32C 0.9800 . ?
C33 C35 1.489(13) . ?
C33 C34 1.507(12) . ?
C33 C36 1.548(12) . ?
C34 H34A 0.9800 . ?
C34 H34B 0.9800 . ?
C34 H34C 0.9800 . ?
C35 H35A 0.9800 . ?
C35 H35B 0.9800 . ?
C35 H35C 0.9800 . ?
C36 H36A 0.9800 . ?
C36 H36B 0.9800 . ?
C36 H36C 0.9800 . ?
C37 C40 1.530(10) . ?
C37 C39 1.536(10) . ?
C37 C38 1.540(10) . ?
C38 H38A 0.9800 . ?
C38 H38B 0.9800 . ?
C38 H38C 0.9800 . ?
C39 H39A 0.9800 . ?
C39 H39B 0.9800 . ?
C39 H39C 0.9800 . ?
C40 H40A 0.9800 . ?
C40 H40B 0.9800 . ?
C40 H40C 0.9800 . ?
C41 C44 1.505(12) . ?
C41 C42 1.529(12) . ?
C41 C43 1.538(12) . ?
C42 H42A 0.9800 . ?
C42 H42B 0.9800 . ?
C42 H42C 0.9800 . ?
C43 H43A 0.9800 . ?
C43 H43B 0.9800 . ?
C43 H43C 0.9800 . ?
C44 H44A 0.9800 . ?
C44 H44B 0.9800 . ?
C44 H44C 0.9800 . ?
C45 H45 0.9500 . ?
C46 H46A 0.9800 . ?
C46 H46B 0.9800 . ?
C46 H46C 0.9800 . ?
C47 H47A 0.9800 . ?
C47 H47B 0.9800 . ?
C47 H47C 0.9800 . ?
C48 C49 1.369(13) . ?
C48 C53 1.373(13) . ?
C49 C50 1.383(14) . ?
C49 H49 0.9500 . ?
C50 C51 1.371(13) . ?
C50 H50 0.9500 . ?
C51 C52 1.345(13) . ?
C51 H51 0.9500 . ?
C52 C53 1.371(14) . ?
C52 H52 0.9500 . ?
C53 H53 0.9500 . ?
C54 H54 0.9500 . ?
C55 H55A 0.9800 . ?
C55 H55B 0.9800 . ?
C55 H55C 0.9800 . ?
C56 H56A 0.9800 . ?
C56 H56B 0.9800 . ?
C56 H56C 0.9800 . ?
C57 H57A 0.9800 . ?
C57 H57B 0.9800 . ?
C57 H57C 0.9800 . ?
C58 H58A 0.9800 . ?
C58 H58B 0.9800 . ?
C58 H58C 0.9800 . ?
